data_4026016
loop_
_publ_author_name
'K. V. Sajna'
'Ramesh Kotikalapudi'
'Manab Chakravarty'
'N. N. Bhuvan Kumar'
'K. C. Kumara Swamy'

_publ_section_title
;
 Cycloaddition Reactions of Allenylphosphonates and Related Allenes with
 Dialkyl Acetylenedicarboxylates, 1,3-Diphenylisobenzofuran, and
 Anthracene
;
_journal_name_full 'Journal of Organic Chemistry'
_journal_page_first 920
_journal_page_last 938
_journal_paper_doi 10.1021/jo102240u
_journal_volume 76
_journal_year 2011
_chemical_formula_moiety 'C16 H23 O7 P'
_chemical_formula_sum 'C16 H23 O7 P'
_chemical_formula_weight 358.31
_chemical_name_systematic
; 
 ? 
;
_space_group_IT_number 14
_symmetry_cell_setting monoclinic
_symmetry_space_group_name_Hall '-P 2ybc'
_symmetry_space_group_name_H-M 'P 1 21/c 1'
_atom_sites_solution_hydrogens geom
_atom_sites_solution_primary direct
_atom_sites_solution_secondary difmap
_audit_creation_method SHELXL-97
_cell_angle_alpha 90.00
_cell_angle_beta 121.467(4)
_cell_angle_gamma 90.00
_cell_formula_units_Z 4
_cell_length_a 15.4896(13)
_cell_length_b 6.3827(5)
_cell_length_c 22.4035(15)
_cell_measurement_reflns_used 3330
_cell_measurement_temperature 293(2)
_cell_measurement_theta_max 21.02
_cell_measurement_theta_min 2.44
_cell_volume 1889.2(3)
_computing_cell_refinement 'Bruker SMART'
_computing_data_collection 'Bruker SMART'
_computing_data_reduction 'Bruker SAINT'
_computing_molecular_graphics 'Bruker SHELXTL'
_computing_publication_material 'Bruker SHELXTL'
_computing_structure_refinement 'SHELXL-97 (Sheldrick, 1997)'
_computing_structure_solution 'SHELXS-97 (Sheldrick, 1990)'
_diffrn_ambient_temperature 293(2)
_diffrn_measured_fraction_theta_full 0.946
_diffrn_measured_fraction_theta_max 0.946
_diffrn_measurement_device_type 'CCD area detector'
_diffrn_measurement_method 'phi and omega scans'
_diffrn_radiation_monochromator graphite
_diffrn_radiation_source 'fine-focus sealed tube'
_diffrn_radiation_type MoK\a
_diffrn_radiation_wavelength 0.71073
_diffrn_reflns_av_R_equivalents 0.0571
_diffrn_reflns_av_sigmaI/netI 0.0531
_diffrn_reflns_limit_h_max 20
_diffrn_reflns_limit_h_min -19
_diffrn_reflns_limit_k_max 8
_diffrn_reflns_limit_k_min -8
_diffrn_reflns_limit_l_max 29
_diffrn_reflns_limit_l_min -29
_diffrn_reflns_number 20484
_diffrn_reflns_theta_full 28.29
_diffrn_reflns_theta_max 28.29
_diffrn_reflns_theta_min 1.54
_exptl_absorpt_coefficient_mu 0.177
_exptl_absorpt_correction_T_max 0.9791
_exptl_absorpt_correction_T_min 0.9455
_exptl_absorpt_correction_type 'empirical sadabs'
_exptl_crystal_colour colorless
_exptl_crystal_density_diffrn 1.260
_exptl_crystal_density_meas ?
_exptl_crystal_description needles
_exptl_crystal_F_000 760
_exptl_crystal_size_max 0.32
_exptl_crystal_size_mid 0.21
_exptl_crystal_size_min 0.12
_refine_diff_density_max 0.335
_refine_diff_density_min -0.293
_refine_diff_density_rms 0.045
_refine_ls_extinction_method none
_refine_ls_goodness_of_fit_ref 1.150
_refine_ls_hydrogen_treatment constr
_refine_ls_matrix_type full
_refine_ls_number_parameters 222
_refine_ls_number_reflns 4444
_refine_ls_number_restraints 0
_refine_ls_restrained_S_all 1.150
_refine_ls_R_factor_all 0.1335
_refine_ls_R_factor_gt 0.0678
_refine_ls_shift/su_max 0.000
_refine_ls_shift/su_mean 0.000
_refine_ls_structure_factor_coef Fsqd
_refine_ls_weighting_details 'calc w=1/[\s^2^(Fo^2^)+(0.0485P)^2^+1.2776P] where P=(Fo^2^+2Fc^2^)/3'
_refine_ls_weighting_scheme calc
_refine_ls_wR_factor_gt 0.1473
_refine_ls_wR_factor_ref 0.1708
_reflns_number_gt 2427
_reflns_number_total 4444
_reflns_threshold_expression >2sigma(I)
_cod_data_source_file jo102240u_si_002_01.cif
_cod_data_source_block compd-24
_cod_depositor_comments
;
The following automatic conversions were performed:

'_exptl_crystal_density_meas' value 'none' was changed to '?' - the
value is perceived as not measured.

Automatic conversion script
Id: cif_fix_values 3008 2015-01-20 13:52:24Z robertas 
;
_cod_database_code 4026016

loop_
_symmetry_equiv_pos_as_xyz
'x, y, z'
'-x, y+1/2, -z+1/2'
'-x, -y, -z'
'x, -y-1/2, z-1/2'

loop_
_atom_site_label
_atom_site_type_symbol
_atom_site_fract_x
_atom_site_fract_y
_atom_site_fract_z
_atom_site_U_iso_or_equiv
_atom_site_adp_type
_atom_site_occupancy
_atom_site_symmetry_multiplicity
_atom_site_calc_flag
_atom_site_refinement_flags
P P 0.70334(7) 0.36854(15) 0.36855(4) 0.0558(3) Uani 1 1 d .
O1 O 0.76548(16) 0.3414(4) 0.33170(11) 0.0570(6) Uani 1 1 d .
O2 O 0.60127(16) 0.2525(4) 0.32037(11) 0.0591(6) Uani 1 1 d .
O3 O 0.6887(2) 0.5866(4) 0.37876(14) 0.0926(10) Uani 1 1 d .
O4 O 0.98839(16) 0.0619(4) 0.57652(11) 0.0554(6) Uani 1 1 d .
O5 O 0.88546(16) -0.2165(3) 0.54221(12) 0.0544(6) Uani 1 1 d .
O6 O 0.95950(19) -0.1283(4) 0.69312(12) 0.0718(8) Uani 1 1 d .
O7 O 0.85596(18) -0.0254(4) 0.72879(12) 0.0636(7) Uani 1 1 d .
C1 C 0.7619(2) 0.1446(6) 0.29817(17) 0.0571(9) Uani 1 1 d .
H1A H 0.7964 0.0376 0.3337 0.069 Uiso 1 1 calc R
H1B H 0.7972 0.1601 0.2732 0.069 Uiso 1 1 calc R
C2 C 0.6542(2) 0.0754(5) 0.24745(17) 0.0522(8) Uani 1 1 d .
C3 C 0.6007(3) 0.0569(6) 0.28766(19) 0.0597(9) Uani 1 1 d .
H3A H 0.5313 0.0133 0.2560 0.072 Uiso 1 1 calc R
H3B H 0.6338 -0.0501 0.3234 0.072 Uiso 1 1 calc R
C4 C 0.5999(3) 0.2300(6) 0.18715(18) 0.0703(11) Uani 1 1 d .
H4A H 0.6042 0.3682 0.2054 0.106 Uiso 1 1 calc R
H4B H 0.5301 0.1903 0.1582 0.106 Uiso 1 1 calc R
H4C H 0.6312 0.2289 0.1598 0.106 Uiso 1 1 calc R
C5 C 0.6562(3) -0.1424(6) 0.2199(2) 0.0865(13) Uani 1 1 d .
H5A H 0.5882 -0.1882 0.1878 0.130 Uiso 1 1 calc R
H5B H 0.6888 -0.2389 0.2583 0.130 Uiso 1 1 calc R
H5C H 0.6930 -0.1369 0.1962 0.130 Uiso 1 1 calc R
C6 C 0.7739(2) 0.2204(5) 0.44734(16) 0.0527(8) Uani 1 1 d .
H6 H 0.8291 0.1458 0.4528 0.063 Uiso 1 1 calc R
C7 C 0.7557(2) 0.2054(5) 0.49901(16) 0.0468(8) Uani 1 1 d .
C8 C 0.6647(3) 0.3015(6) 0.49418(19) 0.0640(10) Uani 1 1 d .
C9 C 0.5799(3) 0.1851(11) 0.4685(3) 0.121(2) Uani 1 1 d .
H9A H 0.5227 0.2410 0.4660 0.146 Uiso 1 1 calc R
H9B H 0.5787 0.0489 0.4533 0.146 Uiso 1 1 calc R
C10 C 0.6744(5) 0.5134(8) 0.5190(4) 0.138(2) Uani 1 1 d .
H10A H 0.6109 0.5589 0.5125 0.206 Uiso 1 1 calc R
H10B H 0.6931 0.6035 0.4933 0.206 Uiso 1 1 calc R
H10C H 0.7256 0.5191 0.5679 0.206 Uiso 1 1 calc R
C11 C 0.8254(2) 0.0883(5) 0.56342(16) 0.0452(8) Uani 1 1 d .
C12 C 0.8152(3) 0.0791(5) 0.61861(17) 0.0553(9) Uani 1 1 d .
H12 H 0.7611 0.1491 0.6166 0.066 Uiso 1 1 calc R
C13 C 0.8853(3) -0.0366(5) 0.68288(18) 0.0540(8) Uani 1 1 d .
C14 C 0.9199(3) -0.1315(7) 0.79419(18) 0.0760(12) Uani 1 1 d .
H14A H 0.9868 -0.0731 0.8167 0.114 Uiso 1 1 calc R
H14B H 0.9228 -0.2779 0.7856 0.114 Uiso 1 1 calc R
H14C H 0.8928 -0.1141 0.8239 0.114 Uiso 1 1 calc R
C15 C 0.9111(2) -0.0204(5) 0.56345(14) 0.0423(7) Uani 1 1 d .
C16 C 0.9580(3) -0.3362(6) 0.5349(2) 0.0728(11) Uani 1 1 d .
H16A H 1.0236 -0.3230 0.5767 0.109 Uiso 1 1 calc R
H16B H 0.9608 -0.2847 0.4956 0.109 Uiso 1 1 calc R
H16C H 0.9383 -0.4810 0.5274 0.109 Uiso 1 1 calc R

loop_
_atom_site_aniso_label
_atom_site_aniso_U_11
_atom_site_aniso_U_22
_atom_site_aniso_U_33
_atom_site_aniso_U_23
_atom_site_aniso_U_13
_atom_site_aniso_U_12
P 0.0594(6) 0.0551(6) 0.0388(5) 0.0066(4) 0.0158(4) 0.0105(5)
O1 0.0540(14) 0.0606(15) 0.0457(13) 0.0007(11) 0.0186(11) -0.0138(11)
O2 0.0452(13) 0.0746(17) 0.0502(13) 0.0076(12) 0.0198(11) 0.0123(12)
O3 0.132(3) 0.0623(17) 0.0624(17) 0.0019(14) 0.0357(17) 0.0263(17)
O4 0.0413(13) 0.0648(15) 0.0532(14) -0.0034(11) 0.0199(11) -0.0061(11)
O5 0.0501(13) 0.0503(14) 0.0671(15) -0.0119(11) 0.0337(12) -0.0024(11)
O6 0.0748(17) 0.0886(19) 0.0608(16) 0.0211(14) 0.0416(14) 0.0344(15)
O7 0.0683(16) 0.0831(17) 0.0499(14) 0.0171(12) 0.0383(13) 0.0235(13)
C1 0.050(2) 0.068(2) 0.054(2) 0.0034(18) 0.0270(17) 0.0007(17)
C2 0.0501(19) 0.050(2) 0.0472(19) -0.0005(15) 0.0191(16) -0.0027(15)
C3 0.047(2) 0.060(2) 0.063(2) 0.0060(18) 0.0219(18) -0.0067(17)
C4 0.073(3) 0.076(3) 0.046(2) 0.0054(19) 0.0199(19) 0.001(2)
C5 0.095(3) 0.068(3) 0.081(3) -0.017(2) 0.036(3) -0.001(2)
C6 0.0485(19) 0.060(2) 0.0403(18) 0.0068(15) 0.0170(15) 0.0150(16)
C7 0.0424(18) 0.0488(19) 0.0429(18) 0.0009(15) 0.0179(15) 0.0034(14)
C8 0.055(2) 0.077(3) 0.063(2) 0.023(2) 0.0334(19) 0.021(2)
C9 0.050(3) 0.203(6) 0.110(4) 0.006(4) 0.041(3) 0.007(3)
C10 0.173(6) 0.097(4) 0.217(7) 0.044(4) 0.154(6) 0.064(4)
C11 0.0430(17) 0.0481(19) 0.0432(18) 0.0004(14) 0.0215(15) 0.0049(14)
C12 0.056(2) 0.064(2) 0.051(2) 0.0075(16) 0.0309(17) 0.0183(17)
C13 0.058(2) 0.059(2) 0.050(2) 0.0052(17) 0.0314(18) 0.0092(18)
C14 0.080(3) 0.102(3) 0.051(2) 0.023(2) 0.038(2) 0.022(2)
C15 0.0384(17) 0.053(2) 0.0295(15) 0.0011(14) 0.0133(13) 0.0034(15)
C16 0.077(3) 0.063(2) 0.095(3) -0.012(2) 0.056(2) 0.009(2)

loop_
_atom_type_symbol
_atom_type_description
_atom_type_scat_dispersion_real
_atom_type_scat_dispersion_imag
_atom_type_scat_source
C C 0.0033 0.0016 'International Tables Vol C Tables 4.2.6.8 and 6.1.1.4'
H H 0.0000 0.0000 'International Tables Vol C Tables 4.2.6.8 and 6.1.1.4'
O O 0.0106 0.0060 'International Tables Vol C Tables 4.2.6.8 and 6.1.1.4'
P P 0.1023 0.0942 'International Tables Vol C Tables 4.2.6.8 and 6.1.1.4'

loop_
_geom_angle_atom_site_label_1
_geom_angle_atom_site_label_2
_geom_angle_atom_site_label_3
_geom_angle
O3 P O2 112.37(16)
O3 P O1 112.22(17)
O2 P O1 105.19(12)
O3 P C6 114.73(16)
O2 P C6 107.98(15)
O1 P C6 103.57(14)
C1 O1 P 119.96(19)
C3 O2 P 119.8(2)
C15 O5 C16 116.0(3)
C13 O7 C14 115.6(3)
O1 C1 C2 111.8(3)
O1 C1 H1A 109.3
C2 C1 H1A 109.3
O1 C1 H1B 109.3
C2 C1 H1B 109.3
H1A C1 H1B 107.9
C3 C2 C1 107.9(3)
C3 C2 C4 111.0(3)
C1 C2 C4 111.0(3)
C3 C2 C5 107.6(3)
C1 C2 C5 108.7(3)
C4 C2 C5 110.4(3)
O2 C3 C2 112.0(3)
O2 C3 H3A 109.2
C2 C3 H3A 109.2
O2 C3 H3B 109.2
C2 C3 H3B 109.2
H3A C3 H3B 107.9
C2 C4 H4A 109.5
C2 C4 H4B 109.5
H4A C4 H4B 109.5
C2 C4 H4C 109.5
H4A C4 H4C 109.5
H4B C4 H4C 109.5
C2 C5 H5A 109.5
C2 C5 H5B 109.5
H5A C5 H5B 109.5
C2 C5 H5C 109.5
H5A C5 H5C 109.5
H5B C5 H5C 109.5
C7 C6 P 126.9(3)
C7 C6 H6 116.6
P C6 H6 116.6
C6 C7 C11 120.5(3)
C6 C7 C8 122.0(3)
C11 C7 C8 117.5(3)
C9 C8 C10 124.3(4)
C9 C8 C7 118.6(4)
C10 C8 C7 117.1(4)
C8 C9 H9A 120.0
C8 C9 H9B 120.0
H9A C9 H9B 120.0
C8 C10 H10A 109.5
C8 C10 H10B 109.5
H10A C10 H10B 109.5
C8 C10 H10C 109.5
H10A C10 H10C 109.5
H10B C10 H10C 109.5
C12 C11 C7 123.4(3)
C12 C11 C15 121.0(3)
C7 C11 C15 115.6(3)
C11 C12 C13 123.3(3)
C11 C12 H12 118.4
C13 C12 H12 118.4
O6 C13 O7 124.0(3)
O6 C13 C12 125.1(3)
O7 C13 C12 110.8(3)
O7 C14 H14A 109.5
O7 C14 H14B 109.5
H14A C14 H14B 109.5
O7 C14 H14C 109.5
H14A C14 H14C 109.5
H14B C14 H14C 109.5
O4 C15 O5 125.2(3)
O4 C15 C11 124.8(3)
O5 C15 C11 109.8(3)
O5 C16 H16A 109.5
O5 C16 H16B 109.5
H16A C16 H16B 109.5
O5 C16 H16C 109.5
H16A C16 H16C 109.5
H16B C16 H16C 109.5

loop_
_geom_bond_atom_site_label_1
_geom_bond_atom_site_label_2
_geom_bond_distance
P O3 1.447(3)
P O2 1.559(2)
P O1 1.571(2)
P C6 1.786(3)
O1 C1 1.450(4)
O2 C3 1.446(4)
O4 C15 1.196(3)
O5 C15 1.324(4)
O5 C16 1.438(4)
O6 C13 1.200(4)
O7 C13 1.326(4)
O7 C14 1.439(4)
C1 C2 1.514(4)
C1 H1A 0.9700
C1 H1B 0.9700
C2 C3 1.513(5)
C2 C4 1.523(5)
C2 C5 1.528(5)
C3 H3A 0.9700
C3 H3B 0.9700
C4 H4A 0.9600
C4 H4B 0.9600
C4 H4C 0.9600
C5 H5A 0.9600
C5 H5B 0.9600
C5 H5C 0.9600
C6 C7 1.330(4)
C6 H6 0.9300
C7 C11 1.477(4)
C7 C8 1.488(5)
C8 C9 1.349(6)
C8 C10 1.440(6)
C9 H9A 0.9300
C9 H9B 0.9300
C10 H10A 0.9600
C10 H10B 0.9600
C10 H10C 0.9600
C11 C12 1.327(4)
C11 C15 1.497(4)
C12 C13 1.471(5)
C12 H12 0.9300
C14 H14A 0.9600
C14 H14B 0.9600
C14 H14C 0.9600
C16 H16A 0.9600
C16 H16B 0.9600
C16 H16C 0.9600

loop_
_cod_related_entry_id
_cod_related_entry_database
_cod_related_entry_code
1 ChemSpider 30659339
